data_4318957
loop_
_publ_author_name
'Yonghui Wang'
'Liyun Feng'
'Yangguang Li'
'Changwen Hu'
'Enbo Wang'
'Ninghai Hu'
'Hengqing Jia'

_publ_section_title
;
 Novel Hydrogen-Bonded Three-Dimensional Networks Encapsulating
 One-Dimensional Covalent Chains: [M(4,4'-bipy)(H2O)4](4-abs)2.nH2O
 (4,4'-bipy = 4,4'-Bipyridine; 4-abs = 4-Aminobenzenesulfonate) (M = Co, n
 = 1; M = Mn, n = 2)
;
_journal_name_full 'Inorganic Chemistry'
_journal_page_first 6351
_journal_page_last 6357
_journal_paper_doi 10.1021/ic025915o
_journal_volume 41
_journal_year 2002
_chemical_formula_sum 'C22 H30 Co N4 O11 S2'
_chemical_formula_weight 649.55
_chemical_name_systematic
; 
 ? 
;
_space_group_IT_number 4
_symmetry_cell_setting monoclinic
_symmetry_space_group_name_Hall 'P 2yb'
_symmetry_space_group_name_H-M 'P 1 21 1'
_atom_sites_solution_hydrogens geom
_atom_sites_solution_primary direct
_atom_sites_solution_secondary difmap
_audit_creation_method SHELXL-97
_cell_angle_alpha 90.00
_cell_angle_beta 92.82(3)
_cell_angle_gamma 90.00
_cell_formula_units_Z 2
_cell_length_a 11.380(2)
_cell_length_b 8.0274(16)
_cell_length_c 15.670(3)
_cell_measurement_reflns_used 5798
_cell_measurement_temperature 293(2)
_cell_measurement_theta_max 27.35
_cell_measurement_theta_min 2.27
_cell_volume 1429.7(5)
_computing_cell_refinement 'RAPID AUTO'
_computing_data_collection 'RAPID AUTO'
_computing_data_reduction 'RAPID AUTO'
_computing_molecular_graphics 'Bruker SHELXTL'
_computing_publication_material 'Bruker SHELXTL'
_computing_structure_refinement 'SHELXL-97 (Sheldrick, 1997)'
_computing_structure_solution 'SHELXS-97 (Sheldrick, 1990)'
_diffrn_ambient_temperature 293(2)
_diffrn_detector_area_resol_mean '100x100 microns'
_diffrn_measured_fraction_theta_full 0.973
_diffrn_measured_fraction_theta_max 0.973
_diffrn_measurement_device_type 'Rigaku RAPID'
_diffrn_measurement_method Oscillation
_diffrn_radiation_monochromator graphite
_diffrn_radiation_source 'fine-focus sealed tube'
_diffrn_radiation_type MoK\a
_diffrn_radiation_wavelength 0.71073
_diffrn_reflns_av_R_equivalents 0.0000
_diffrn_reflns_av_sigmaI/netI 0.0746
_diffrn_reflns_limit_h_max 14
_diffrn_reflns_limit_h_min -14
_diffrn_reflns_limit_k_max 10
_diffrn_reflns_limit_k_min -10
_diffrn_reflns_limit_l_max 20
_diffrn_reflns_limit_l_min -20
_diffrn_reflns_number 5798
_diffrn_reflns_theta_full 27.35
_diffrn_reflns_theta_max 27.35
_diffrn_reflns_theta_min 2.27
_diffrn_standards_decay_% none
_diffrn_standards_interval_count none
_diffrn_standards_interval_time none
_diffrn_standards_number none
_exptl_absorpt_coefficient_mu 0.809
_exptl_absorpt_correction_T_max 0.864
_exptl_absorpt_correction_T_min 0.702
_exptl_absorpt_correction_type empirical
_exptl_absorpt_process_details 'ABSCOR by T.Higashi    8 March, 1995'
_exptl_crystal_colour yellow
_exptl_crystal_density_diffrn 1.509
_exptl_crystal_density_method 'not measured'
_exptl_crystal_description block
_exptl_crystal_F_000 674
_exptl_crystal_size_max 0.424
_exptl_crystal_size_mid 0.216
_exptl_crystal_size_min 0.181
_refine_diff_density_max 2.127
_refine_diff_density_min -0.733
_refine_diff_density_rms 0.142
_refine_ls_abs_structure_details 'Flack H D (1983), Acta Cryst. A39, 876-881'
_refine_ls_abs_structure_Flack 0.22(3)
_refine_ls_extinction_method none
_refine_ls_goodness_of_fit_ref 0.987
_refine_ls_hydrogen_treatment mixed
_refine_ls_matrix_type full
_refine_ls_number_parameters 370
_refine_ls_number_reflns 5798
_refine_ls_number_restraints 1
_refine_ls_restrained_S_all 0.987
_refine_ls_R_factor_all 0.1003
_refine_ls_R_factor_gt 0.0814
_refine_ls_shift/su_max 0.000
_refine_ls_shift/su_mean 0.000
_refine_ls_structure_factor_coef Fsqd
_refine_ls_weighting_details 'calc w=1/[\s^2^(Fo^2^)+(0.1373P)^2^+0.0000P] where P=(Fo^2^+2Fc^2^)/3'
_refine_ls_weighting_scheme calc
_refine_ls_wR_factor_gt 0.1977
_refine_ls_wR_factor_ref 0.2078
_reflns_number_gt 4154
_reflns_number_total 5798
_reflns_threshold_expression >2sigma(I)
_cod_data_source_file ic025915osi20021007_030311.cif
_cod_data_source_block m093
_cod_depositor_comments
;
The following automatic conversions were performed:

'_symmetry_cell_setting' value 'Monoclinic' changed to 'monoclinic'
according to the built-in table from CIF Core dictionary named
'cif_core.dic' version 2.4.1 from 2010-06-29.

Automatic conversion script
Id: cif_fix_values 1646 2011-03-28 12:23:43Z adriana 
;
_cod_database_code 4318957

loop_
_symmetry_equiv_pos_as_xyz
'x, y, z'
'-x, y+1/2, -z'

loop_
_atom_site_label
_atom_site_type_symbol
_atom_site_fract_x
_atom_site_fract_y
_atom_site_fract_z
_atom_site_U_iso_or_equiv
_atom_site_adp_type
_atom_site_occupancy
_atom_site_symmetry_multiplicity
_atom_site_calc_flag
_atom_site_refinement_flags
_atom_site_disorder_assembly
_atom_site_disorder_group
Co Co 0.01334(6) 0.80486(12) 0.22655(5) 0.0394(2) Uani 1 1 d . . .
S1 S 0.79055(16) 0.8434(2) 0.63246(12) 0.0549(5) Uani 1 1 d . . .
S2 S 0.19125(15) 0.7613(2) 0.91390(12) 0.0483(4) Uani 1 1 d . . .
OW1 O 0.0243(4) 0.5506(6) 0.1914(4) 0.0618(14) Uani 1 1 d . . .
OW2 O -0.0053(4) 0.8698(7) 0.0985(3) 0.0568(14) Uani 1 1 d . . .
OW3 O 0.0217(5) 0.7288(7) 0.3546(3) 0.0560(13) Uani 1 1 d . . .
OW4 O 0.0024(4) 1.0573(7) 0.2631(4) 0.0586(13) Uani 1 1 d . . .
OW5 O 0.0122(14) 0.9548(14) 0.4764(7) 0.089(5) Uani 0.50 1 d P . .
OW6 O 0.1589(13) 0.929(2) 0.6643(9) 0.096(5) Uani 0.50 1 d P . .
O1 O 0.8170(6) 1.0006(8) 0.5924(4) 0.0752(18) Uani 1 1 d . . .
O2 O 0.8080(6) 0.8473(11) 0.7241(4) 0.089(2) Uani 1 1 d . . .
O3 O 0.8592(6) 0.7093(10) 0.5979(5) 0.093(2) Uani 1 1 d . . .
O4 O 0.1394(5) 0.8962(8) 0.9588(5) 0.083(2) Uani 1 1 d . . .
O5 O 0.1751(5) 0.5976(7) 0.9522(4) 0.0661(16) Uani 1 1 d . . .
O6 O 0.1482(5) 0.7645(9) 0.8245(4) 0.078(2) Uani 1 1 d . . .
N1 N -0.1756(4) 0.7991(9) 0.2294(3) 0.0417(11) Uani 1 1 d . . .
N2 N -0.7989(4) 0.8026(9) 0.2319(3) 0.0419(11) Uani 1 1 d . . .
N3 N 0.2885(6) 0.7321(12) 0.5484(6) 0.086(2) Uani 1 1 d . . .
H3A H 0.2639 0.6728 0.5054 0.086 Uiso 1 1 calc R . .
H3B H 0.2388 0.7786 0.5805 0.086 Uiso 1 1 calc R . .
N4 N 0.7091(5) 0.8244(12) 0.9268(4) 0.0692(18) Uani 1 1 d . . .
H4A H 0.7455 0.8792 0.9671 0.069 Uiso 1 1 calc R . .
H4B H 0.7484 0.7725 0.8895 0.069 Uiso 1 1 calc R . .
C1 C -0.2312(6) 0.8687(10) 0.2944(4) 0.0497(18) Uani 1 1 d . . .
H1 H -0.1857 0.9214 0.3373 0.050 Uiso 1 1 calc R . .
C2 C -0.3523(5) 0.8663(9) 0.3010(4) 0.0473(16) Uani 1 1 d . . .
H2 H -0.3868 0.9158 0.3473 0.047 Uiso 1 1 calc R . .
C3 C -0.4209(5) 0.7882(9) 0.2371(3) 0.0341(12) Uani 1 1 d . . .
C4 C -0.3629(5) 0.7198(9) 0.1697(4) 0.0453(16) Uani 1 1 d . . .
H4 H -0.4055 0.6680 0.1250 0.045 Uiso 1 1 calc R . .
C5 C -0.2430(5) 0.7284(9) 0.1691(4) 0.0435(15) Uani 1 1 d . . .
H5 H -0.2066 0.6813 0.1230 0.044 Uiso 1 1 calc R . .
C6 C -0.5516(4) 0.7929(8) 0.2373(3) 0.0330(11) Uani 1 1 d . . .
C7 C -0.6110(6) 0.8704(10) 0.3013(4) 0.0483(17) Uani 1 1 d . . .
H7 H -0.5693 0.9206 0.3469 0.048 Uiso 1 1 calc R . .
C8 C -0.7327(5) 0.8729(9) 0.2970(4) 0.0453(16) Uani 1 1 d . . .
H8 H -0.7711 0.9251 0.3407 0.045 Uiso 1 1 calc R . .
C9 C -0.7405(5) 0.7343(10) 0.1706(4) 0.0457(15) Uani 1 1 d . . .
H9 H -0.7836 0.6914 0.1236 0.046 Uiso 1 1 calc R . .
C10 C -0.6203(5) 0.7220(9) 0.1713(4) 0.0412(14) Uani 1 1 d . . .
H10 H -0.5848 0.6660 0.1274 0.041 Uiso 1 1 calc R . .
C11 C 0.6413(5) 0.8027(10) 0.6091(4) 0.0429(13) Uani 1 1 d . . .
C12 C 0.6073(7) 0.7044(9) 0.5389(5) 0.0560(18) Uani 1 1 d . . .
H12 H 0.6637 0.6540 0.5065 0.056 Uiso 1 1 calc R . .
C13 C 0.4860(7) 0.6820(10) 0.5175(5) 0.062(2) Uani 1 1 d . . .
H13 H 0.4623 0.6187 0.4700 0.062 Uiso 1 1 calc R . .
C14 C 0.4054(7) 0.7521(10) 0.5657(5) 0.0553(18) Uani 1 1 d . . .
C15 C 0.4396(7) 0.8525(11) 0.6365(5) 0.060(2) Uani 1 1 d . . .
H15 H 0.3833 0.9038 0.6687 0.060 Uiso 1 1 calc R . .
C16 C 0.5603(7) 0.8738(9) 0.6578(4) 0.0523(17) Uani 1 1 d . . .
H16 H 0.5843 0.9367 0.7053 0.052 Uiso 1 1 calc R . .
C17 C 0.5893(5) 0.8196(11) 0.9219(4) 0.0485(15) Uani 1 1 d . . .
C18 C 0.5306(6) 0.7239(9) 0.8568(4) 0.0498(16) Uani 1 1 d . . .
H18 H 0.5733 0.6694 0.8161 0.050 Uiso 1 1 calc R . .
C19 C 0.4102(6) 0.7123(9) 0.8542(4) 0.0483(16) Uani 1 1 d . . .
H19 H 0.3718 0.6497 0.8114 0.048 Uiso 1 1 calc R . .
C20 C 0.3444(5) 0.7921(9) 0.9143(4) 0.0405(13) Uani 1 1 d . . .
C21 C 0.4032(6) 0.8877(8) 0.9772(4) 0.0418(14) Uani 1 1 d . . .
H21 H 0.3599 0.9427 1.0174 0.042 Uiso 1 1 calc R . .
C22 C 0.5234(6) 0.9023(9) 0.9812(4) 0.0482(17) Uani 1 1 d . . .
H22 H 0.5608 0.9674 1.0235 0.048 Uiso 1 1 calc R . .

loop_
_atom_site_aniso_label
_atom_site_aniso_U_11
_atom_site_aniso_U_22
_atom_site_aniso_U_33
_atom_site_aniso_U_23
_atom_site_aniso_U_13
_atom_site_aniso_U_12
Co 0.0142(3) 0.0470(4) 0.0567(5) -0.0068(4) -0.0023(3) 0.0012(3)
S1 0.0380(9) 0.0546(12) 0.0707(11) 0.0134(9) -0.0113(8) -0.0037(8)
S2 0.0299(8) 0.0489(11) 0.0656(10) 0.0093(7) -0.0034(7) -0.0034(7)
OW1 0.036(3) 0.044(3) 0.104(4) -0.011(3) -0.010(3) 0.001(2)
OW2 0.031(2) 0.077(4) 0.062(3) 0.001(3) 0.001(2) 0.016(2)
OW3 0.046(3) 0.059(3) 0.063(3) 0.005(2) 0.003(2) 0.009(2)
OW4 0.034(3) 0.050(3) 0.089(4) -0.008(3) -0.014(2) -0.001(2)
OW5 0.158(13) 0.058(6) 0.057(6) -0.033(5) 0.080(8) -0.040(7)
OW6 0.075(9) 0.113(11) 0.101(10) 0.002(8) 0.021(8) 0.037(8)
O1 0.049(3) 0.062(3) 0.112(5) 0.023(3) -0.025(3) -0.021(3)
O2 0.056(3) 0.128(7) 0.079(4) 0.032(4) -0.028(3) -0.035(4)
O3 0.049(4) 0.085(5) 0.145(6) -0.003(5) 0.009(4) 0.010(3)
O4 0.046(4) 0.077(4) 0.128(5) -0.009(4) 0.035(4) 0.002(3)
O5 0.043(3) 0.067(4) 0.086(4) 0.025(3) -0.017(3) -0.017(3)
O6 0.047(3) 0.108(6) 0.076(3) 0.032(4) -0.023(3) -0.027(3)
N1 0.0151(19) 0.053(3) 0.057(3) -0.005(3) 0.0008(18) -0.003(3)
N2 0.017(2) 0.050(3) 0.058(3) -0.009(3) 0.0005(18) 0.004(3)
N3 0.042(4) 0.112(7) 0.102(5) -0.024(5) -0.018(4) 0.002(4)
N4 0.035(3) 0.088(5) 0.084(4) 0.001(4) 0.001(3) -0.013(4)
C1 0.024(3) 0.068(5) 0.057(4) -0.028(3) -0.002(3) -0.004(3)
C2 0.023(3) 0.064(4) 0.055(4) -0.009(3) 0.001(3) 0.001(3)
C3 0.017(2) 0.038(3) 0.047(3) 0.003(3) 0.002(2) -0.004(3)
C4 0.022(3) 0.056(4) 0.058(4) -0.022(3) -0.005(3) 0.004(3)
C5 0.024(3) 0.056(4) 0.050(3) -0.017(3) 0.002(2) -0.001(3)
C6 0.016(2) 0.034(3) 0.049(3) 0.003(3) -0.0034(19) 0.001(2)
C7 0.025(3) 0.064(4) 0.055(4) -0.020(3) -0.002(3) -0.009(3)
C8 0.015(3) 0.061(4) 0.060(4) -0.022(3) 0.000(2) 0.002(3)
C9 0.022(3) 0.064(4) 0.051(3) -0.008(3) -0.003(2) 0.002(3)
C10 0.022(3) 0.056(4) 0.047(3) -0.012(3) 0.003(2) 0.001(3)
C11 0.040(3) 0.037(3) 0.051(3) 0.005(3) -0.009(2) 0.005(3)
C12 0.046(4) 0.048(4) 0.073(5) -0.006(4) -0.003(3) 0.006(3)
C13 0.056(5) 0.055(4) 0.072(5) -0.014(4) -0.018(4) 0.001(4)
C14 0.038(4) 0.052(4) 0.074(5) -0.004(4) -0.011(3) -0.010(3)
C15 0.058(5) 0.063(5) 0.061(4) -0.001(4) 0.007(3) 0.006(4)
C16 0.052(4) 0.052(4) 0.053(4) -0.013(3) -0.008(3) -0.008(3)
C17 0.028(3) 0.055(4) 0.062(4) 0.011(4) 0.002(3) -0.002(3)
C18 0.041(4) 0.054(4) 0.055(4) -0.009(3) 0.005(3) -0.008(3)
C19 0.046(4) 0.047(4) 0.052(4) -0.009(3) 0.004(3) -0.007(3)
C20 0.031(3) 0.042(3) 0.047(3) 0.001(3) -0.004(2) -0.007(3)
C21 0.045(4) 0.045(3) 0.035(3) -0.002(3) 0.003(3) -0.001(3)
C22 0.048(4) 0.053(4) 0.042(3) 0.003(3) -0.009(3) -0.014(3)

loop_
_atom_type_symbol
_atom_type_description
_atom_type_scat_dispersion_real
_atom_type_scat_dispersion_imag
_atom_type_scat_source
C C 0.0033 0.0016 'International Tables Vol C Tables 4.2.6.8 and 6.1.1.4'
H H 0.0000 0.0000 'International Tables Vol C Tables 4.2.6.8 and 6.1.1.4'
N N 0.0061 0.0033 'International Tables Vol C Tables 4.2.6.8 and 6.1.1.4'
O O 0.0106 0.0060 'International Tables Vol C Tables 4.2.6.8 and 6.1.1.4'
S S 0.1246 0.1234 'International Tables Vol C Tables 4.2.6.8 and 6.1.1.4'
Co Co 0.3494 0.9721 'International Tables Vol C Tables 4.2.6.8 and 6.1.1.4'

loop_
_geom_angle_atom_site_label_1
_geom_angle_atom_site_label_2
_geom_angle_atom_site_label_3
_geom_angle
_geom_angle_site_symmetry_1
_geom_angle_site_symmetry_3
_geom_angle_publ_flag
OW2 Co OW3 176.0(2) . . ?
OW2 Co OW4 91.0(2) . . ?
OW3 Co OW4 91.2(2) . . ?
OW2 Co OW1 89.7(2) . . ?
OW3 Co OW1 88.2(2) . . ?
OW4 Co OW1 179.3(3) . . ?
OW2 Co N2 95.4(2) . 1_655 ?
OW3 Co N2 87.8(2) . 1_655 ?
OW4 Co N2 94.0(2) . 1_655 ?
OW1 Co N2 86.0(2) . 1_655 ?
OW2 Co N1 88.3(2) . . ?
OW3 Co N1 88.4(2) . . ?
OW4 Co N1 86.7(2) . . ?
OW1 Co N1 93.2(2) . . ?
N2 Co N1 176.2(2) 1_655 . ?
O2 S1 O1 113.1(5) . . ?
O2 S1 O3 109.7(5) . . ?
O1 S1 O3 111.0(4) . . ?
O2 S1 C11 107.3(3) . . ?
O1 S1 C11 107.0(4) . . ?
O3 S1 C11 108.6(4) . . ?
O4 S2 O6 109.3(4) . . ?
O4 S2 O5 114.5(4) . . ?
O6 S2 O5 111.5(4) . . ?
O4 S2 C20 108.9(4) . . ?
O6 S2 C20 106.7(3) . . ?
O5 S2 C20 105.6(4) . . ?
C5 N1 C1 116.3(5) . . ?
C5 N1 Co 122.8(4) . . ?
C1 N1 Co 120.9(4) . . ?
C9 N2 C8 116.0(5) . . ?
C9 N2 Co 121.1(4) . 1_455 ?
C8 N2 Co 122.9(4) . 1_455 ?
N1 C1 C2 123.8(6) . . ?
C1 C2 C3 118.5(6) . . ?
C4 C3 C2 117.2(5) . . ?
C4 C3 C6 121.7(5) . . ?
C2 C3 C6 120.9(5) . . ?
C5 C4 C3 119.9(6) . . ?
N1 C5 C4 124.2(6) . . ?
C7 C6 C10 116.5(5) . . ?
C7 C6 C3 122.4(5) . . ?
C10 C6 C3 121.0(5) . . ?
C6 C7 C8 119.6(6) . . ?
N2 C8 C7 123.2(5) . . ?
N2 C9 C10 124.3(6) . . ?
C9 C10 C6 120.1(6) . . ?
C16 C11 C12 121.0(6) . . ?
C16 C11 S1 119.0(5) . . ?
C12 C11 S1 120.0(5) . . ?
C11 C12 C13 119.2(7) . . ?
C14 C13 C12 120.0(7) . . ?
C13 C14 N3 122.1(7) . . ?
C13 C14 C15 120.9(7) . . ?
N3 C14 C15 117.1(8) . . ?
C16 C15 C14 118.9(7) . . ?
C11 C16 C15 120.0(7) . . ?
N4 C17 C22 121.3(7) . . ?
N4 C17 C18 119.4(7) . . ?
C22 C17 C18 119.3(6) . . ?
C19 C18 C17 119.5(6) . . ?
C18 C19 C20 121.3(6) . . ?
C19 C20 C21 118.6(6) . . ?
C19 C20 S2 120.0(5) . . ?
C21 C20 S2 121.3(5) . . ?
C22 C21 C20 121.4(6) . . ?
C21 C22 C17 119.9(6) . . ?

loop_
_geom_bond_atom_site_label_1
_geom_bond_atom_site_label_2
_geom_bond_distance
_geom_bond_site_symmetry_2
_geom_bond_publ_flag
Co OW2 2.073(5) . ?
Co OW3 2.095(5) . ?
Co OW4 2.111(6) . ?
Co OW1 2.119(5) . ?
Co N2 2.134(4) 1_655 ?
Co N1 2.154(4) . ?
S1 O2 1.440(6) . ?
S1 O1 1.448(6) . ?
S1 O3 1.451(7) . ?
S1 C11 1.751(6) . ?
S2 O4 1.434(6) . ?
S2 O6 1.461(6) . ?
S2 O5 1.461(6) . ?
S2 C20 1.761(6) . ?
N1 C5 1.316(8) . ?
N1 C1 1.346(8) . ?
N2 C9 1.315(8) . ?
N2 C8 1.360(8) . ?
N2 Co 2.134(4) 1_455 ?
N3 C14 1.354(10) . ?
N4 C17 1.363(8) . ?
C1 C2 1.388(8) . ?
C2 C3 1.389(9) . ?
C3 C4 1.386(8) . ?
C3 C6 1.488(7) . ?
C4 C5 1.367(8) . ?
C6 C7 1.384(9) . ?
C6 C10 1.388(8) . ?
C7 C8 1.384(8) . ?
C9 C10 1.371(8) . ?
C11 C16 1.352(10) . ?
C11 C12 1.392(10) . ?
C12 C13 1.416(11) . ?
C13 C14 1.341(11) . ?
C14 C15 1.411(11) . ?
C15 C16 1.407(11) . ?
C17 C22 1.391(10) . ?
C17 C18 1.418(10) . ?
C18 C19 1.372(10) . ?
C19 C20 1.388(9) . ?
C20 C21 1.394(9) . ?
C21 C22 1.372(10) . ?
